data_7712459
loop_
_publ_author_name
'Kitase, Kosuke'
'Akahoshi, Daisuke'
'Kitazawa, Takafumi'

_publ_section_title
;
 Guest-triggered "Soma-Iwamoto-type" penetration complex
 {Fe(4-methoxypyrimidine)<sub>2</sub>[M(CN)<sub>2</sub>]<sub>2</sub>}&#xb7;Guest
 (M = Ag, Au).
;
_journal_issue 9
_journal_name_full 'Dalton transactions (Cambridge, England : 2003)'
_journal_page_first 2571
_journal_page_last 2579
_journal_paper_doi 10.1039/d2dt03716e
_journal_volume 52
_journal_year 2023
_chemical_formula_sum 'C61 H54 Ag8 Fe4 N34 O9'
_chemical_formula_weight 2493.74
_space_group_crystal_system monoclinic
_space_group_IT_number 14
_space_group_name_Hall '-P 2ybc'
_space_group_name_H-M_alt 'P 1 21/c 1'
_atom_sites_solution_hydrogens geom
_audit_creation_method SHELXL-2017/1
_audit_update_record
;
2022-07-20 deposited with the CCDC.	2023-01-23 downloaded from the CCDC.
;
_cell_angle_alpha 90
_cell_angle_beta 112.563(2)
_cell_angle_gamma 90
_cell_formula_units_Z 4
_cell_length_a 15.4985(18)
_cell_length_b 27.743(3)
_cell_length_c 20.928(3)
_cell_measurement_reflns_used 6420
_cell_measurement_temperature 87(2)
_cell_measurement_theta_max 28.91
_cell_measurement_theta_min 2.20
_cell_volume 8309.8(18)
_computing_cell_refinement 'Bruker SAINT'
_computing_data_collection 'Bruker APEX2'
_computing_data_reduction 'Bruker SAINT'
_computing_molecular_graphics 'Bruker SHELXTL'
_computing_publication_material 'Bruker SHELXTL'
_computing_structure_refinement 'SHELXL-2017/1 (Sheldrick, 2017)'
_computing_structure_solution 'SHELXS-97 (Sheldrick 2008)'
_diffrn_ambient_temperature 87(2)
_diffrn_detector_area_resol_mean 8.336
_diffrn_measured_fraction_theta_full 0.994
_diffrn_measured_fraction_theta_max 0.971
_diffrn_measurement_device_type 'Bruker APEX-II CCD'
_diffrn_measurement_method '\f and \w scans'
_diffrn_radiation_type MoK\a
_diffrn_radiation_wavelength 0.71073
_diffrn_reflns_av_unetI/netI 0.0761
_diffrn_reflns_Laue_measured_fraction_full 0.994
_diffrn_reflns_Laue_measured_fraction_max 0.971
_diffrn_reflns_limit_h_max 21
_diffrn_reflns_limit_h_min -19
_diffrn_reflns_limit_k_max 0
_diffrn_reflns_limit_k_min -37
_diffrn_reflns_limit_l_max 28
_diffrn_reflns_limit_l_min -18
_diffrn_reflns_number 20724
_diffrn_reflns_point_group_measured_fraction_full 0.994
_diffrn_reflns_point_group_measured_fraction_max 0.971
_diffrn_reflns_theta_full 25.242
_diffrn_reflns_theta_max 28.992
_diffrn_reflns_theta_min 1.284
_exptl_absorpt_coefficient_mu 2.586
_exptl_absorpt_correction_T_max 0.53
_exptl_absorpt_correction_T_min 0.28
_exptl_absorpt_correction_type multi-scan
_exptl_absorpt_process_details 'TWINABS - Bruker AXS scaling for twinned crystals - Version 2012/1'
_exptl_crystal_colour purple
_exptl_crystal_density_diffrn 1.993
_exptl_crystal_description Block
_exptl_crystal_F_000 4840
_exptl_crystal_preparation 'Magnetic properties'
_exptl_crystal_size_max 0.400
_exptl_crystal_size_mid 0.290
_exptl_crystal_size_min 0.280
_refine_diff_density_max 2.305
_refine_diff_density_min -2.891
_refine_diff_density_rms 0.241
_refine_ls_extinction_method none
_refine_ls_goodness_of_fit_ref 1.098
_refine_ls_hydrogen_treatment constr
_refine_ls_matrix_type full
_refine_ls_number_parameters 1058
_refine_ls_number_reflns 20724
_refine_ls_number_restraints 12
_refine_ls_restrained_S_all 1.098
_refine_ls_R_factor_all 0.0994
_refine_ls_R_factor_gt 0.0564
_refine_ls_shift/su_max 0.001
_refine_ls_shift/su_mean 0.000
_refine_ls_structure_factor_coef Fsqd
_refine_ls_weighting_details 'w=1/[\s^2^(Fo^2^)+(0.1000P)^2^+1.2518P] where P=(Fo^2^+2Fc^2^)/3'
_refine_ls_weighting_scheme calc
_refine_ls_wR_factor_gt 0.1456
_refine_ls_wR_factor_ref 0.1792
_reflns_Friedel_coverage 0.000
_reflns_number_gt 14936
_reflns_number_total 20724
_reflns_threshold_expression 'I > 2\s(I)'
_cod_data_source_file d2dt03716e2.cif
_cod_data_source_block test_1_a_CCDC2
_cod_depositor_comments
;
The following automatic conversions were performed:

data item '_exptl_absorpt_correction_type' value 'Multi-Scan' was
changed to 'multi-scan' in accordance with the
/home/data/users/saulius/crontab/automatic-downloads/rss-feeds/RSC/lib/dictionaries/cif_core.dic
dictionary named 'cif_core.dic' version 2.4.2 last updated on
2011-04-26.

Automatic conversion script
Id: cif_fix_values 7556 2019-12-06 15:28:31Z antanas 
;
_cod_original_cell_volume 8310.0(18)
_cod_original_sg_symbol_H-M 'P 21/c'
_cod_database_code 7712459
_shelx_shelxl_version_number 2017/1
_shelx_space_group_comment
; 
The symmetry employed for this shelxl refinement is uniquely defined 
by the following loop, which should always be used as a source of 
symmetry information in preference to the above space-group names. 
They are only intended as comments. 
;
_shelx_estimated_absorpt_t_min 0.424
_shelx_estimated_absorpt_t_max 0.531

loop_
_space_group_symop_operation_xyz
'x, y, z'
'-x, y+1/2, -z+1/2'
'-x, -y, -z'
'x, -y-1/2, z-1/2'

loop_
_atom_site_label
_atom_site_type_symbol
_atom_site_fract_x
_atom_site_fract_y
_atom_site_fract_z
_atom_site_U_iso_or_equiv
_atom_site_adp_type
_atom_site_occupancy
_atom_site_site_symmetry_order
_atom_site_calc_flag
_atom_site_refinement_flags_posn
_atom_site_refinement_flags_adp
_atom_site_refinement_flags_occupancy
_atom_site_disorder_assembly
_atom_site_disorder_group
Ag1 Ag 1.25151(5) 0.62627(2) 0.85859(4) 0.01558(15) Uani 1 1 d . . . . .
Ag2 Ag 0.74875(5) 0.37576(2) 0.60734(4) 0.01467(14) Uani 1 1 d . . . . .
Ag3 Ag 0.72385(5) 0.62757(2) 0.65587(4) 0.01472(14) Uani 1 1 d . . . . .
Ag4 Ag 0.24476(5) 0.12432(2) 0.35848(4) 0.01360(14) Uani 1 1 d . . . . .
Ag5 Ag 0.75471(5) 0.11687(2) 0.49532(4) 0.01408(14) Uani 1 1 d . . . . .
Ag6 Ag 0.26593(5) 0.12747(2) 0.50898(4) 0.01427(14) Uani 1 1 d . . . . .
Ag7 Ag 0.24326(5) 0.37684(2) 0.47483(4) 0.01669(15) Uani 1 1 d . . . . .
Ag8 Ag 0.72051(5) 0.38003(2) 0.45152(4) 0.01677(15) Uani 1 1 d . . . . .
C1 C 1.1405(6) 0.5805(3) 0.8174(5) 0.0177(19) Uani 1 1 d . . . . .
C2 C 1.3649(6) 0.6715(3) 0.9027(5) 0.0135(18) Uani 1 1 d . . . . .
C3 C 0.8506(6) 0.4257(3) 0.6580(5) 0.0168(19) Uani 1 1 d . . . . .
C4 C 0.6494(6) 0.3222(3) 0.5699(5) 0.0161(19) Uani 1 1 d . . . . .
C5 C 0.8351(6) 0.5801(3) 0.6937(5) 0.0164(19) Uani 1 1 d . . . . .
C6 C 0.6260(6) 0.6798(3) 0.6007(5) 0.0146(18) Uani 1 1 d . . . . .
C7 C 0.3474(6) 0.1729(3) 0.4156(5) 0.0141(17) Uani 1 1 d . . . . .
C8 C 0.1428(6) 0.0747(3) 0.3062(4) 0.0135(17) Uani 1 1 d . . . . .
C9 C 0.6545(6) 0.0715(3) 0.5040(5) 0.0127(17) Uani 1 1 d . . . . .
C10 C 0.8486(6) 0.1652(3) 0.4828(5) 0.018(2) Uani 1 1 d . . . . .
C11 C 0.3725(6) 0.0785(3) 0.5206(5) 0.0170(19) Uani 1 1 d . . . . .
C12 C 0.1520(6) 0.1738(3) 0.4894(5) 0.0164(19) Uani 1 1 d . . . . .
C13 C 0.1277(6) 0.3336(3) 0.4578(5) 0.0180(19) Uani 1 1 d . . . . .
C14 C 0.3558(6) 0.4223(3) 0.4964(5) 0.0162(18) Uani 1 1 d . . . . .
C15 C 0.6360(6) 0.4278(3) 0.4751(5) 0.0171(19) Uani 1 1 d . . . . .
C16 C 0.8165(6) 0.3302(3) 0.4464(5) 0.019(2) Uani 1 1 d . . . . .
C17 C 0.9407(6) 0.5271(3) 0.8625(5) 0.0171(19) Uani 1 1 d . . . . .
H17 H 0.954243 0.558802 0.852090 0.021 Uiso 1 1 calc R U . . .
C18 C 0.9364(6) 0.4456(3) 0.8421(5) 0.0150(18) Uani 1 1 d . . . . .
H18 H 0.944173 0.419346 0.815675 0.018 Uiso 1 1 calc R U . . .
C19 C 0.9086(6) 0.4360(3) 0.8946(5) 0.0171(19) Uani 1 1 d . . . . .
H19 H 0.899154 0.404052 0.906894 0.021 Uiso 1 1 calc R U . . .
C20 C 0.8946(6) 0.4768(3) 0.9301(5) 0.0148(18) Uani 1 1 d . . . . .
C21 C 0.8441(7) 0.5107(3) 1.0154(6) 0.025(2) Uani 1 1 d . . . . .
H21A H 0.900374 0.530755 1.034429 0.037 Uiso 1 1 calc R U . . .
H21B H 0.825790 0.499991 1.053017 0.037 Uiso 1 1 calc R U . . .
H21C H 0.793293 0.529604 0.982039 0.037 Uiso 1 1 calc R U . . .
C22 C 1.0585(7) 0.4801(3) 0.6338(5) 0.019(2) Uani 1 1 d . . . . .
H22 H 1.054621 0.448131 0.648865 0.023 Uiso 1 1 calc R U . . .
C23 C 1.0346(6) 0.5605(3) 0.6401(5) 0.0149(18) Uani 1 1 d . . . A 1
H23 H 1.014878 0.587126 0.659726 0.018 Uiso 1 1 calc R U . A 1
C24 C 1.0660(6) 0.5693(3) 0.5900(5) 0.0162(18) Uani 1 1 d . . . A 1
H24 H 1.067256 0.600928 0.572814 0.019 Uiso 1 1 calc R U . A 1
C25 C 1.0969(6) 0.5292(3) 0.5644(5) 0.0172(19) Uani 1 1 d . . . . .
C26 C 1.1723(6) 0.4968(3) 0.4954(5) 0.0185(19) Uani 1 1 d . . . B 1
H26A H 1.230877 0.487898 0.533260 0.028 Uiso 1 1 calc R U . B 1
H26B H 1.184996 0.504960 0.454259 0.028 Uiso 1 1 calc R U . B 1
H26C H 1.128765 0.469536 0.484793 0.028 Uiso 1 1 calc R U . B 1
C27 C 0.4822(6) 0.2646(3) 0.6310(5) 0.0178(19) Uani 1 1 d . . . C 1
H27 H 0.548422 0.264272 0.646847 0.021 Uiso 1 1 calc R U . C 1
C28 C 0.3412(6) 0.2600(3) 0.5414(5) 0.0170(19) Uani 1 1 d . . . C 1
H28 H 0.304826 0.256766 0.493323 0.020 Uiso 1 1 calc R U . C 1
C29 C 0.2969(6) 0.2660(3) 0.5860(5) 0.0172(18) Uani 1 1 d . . . C 1
H29 H 0.230696 0.266337 0.570307 0.021 Uiso 1 1 calc R U . C 1
C30 C 0.3541(7) 0.2715(3) 0.6559(5) 0.0165(19) Uani 1 1 d . . . C 1
C31 C 0.3678(7) 0.2809(5) 0.7718(6) 0.036(3) Uani 1 1 d . . . D 1
H31A H 0.413938 0.254836 0.785232 0.054 Uiso 1 1 calc R U . D 1
H31B H 0.328712 0.278800 0.798978 0.054 Uiso 1 1 calc R U . D 1
H31C H 0.400182 0.312077 0.780396 0.054 Uiso 1 1 calc R U . D 1
C32 C 0.5713(6) 0.1855(3) 0.4138(5) 0.0157(18) Uani 1 1 d . . . E 1
H32 H 0.549337 0.160788 0.435077 0.019 Uiso 1 1 calc R U . E 1
C33 C 0.5963(6) 0.2648(3) 0.4011(5) 0.0173(19) Uani 1 1 d . . . E 1
H33 H 0.593011 0.297663 0.412719 0.021 Uiso 1 1 calc R U . E 1
C34 C 0.6337(6) 0.2535(3) 0.3536(5) 0.020(2) Uani 1 1 d . . . E 1
H34 H 0.656284 0.277751 0.331963 0.023 Uiso 1 1 calc R U . E 1
C35 C 0.6373(7) 0.2053(3) 0.3383(5) 0.021(2) Uani 1 1 d . . . E 1
C36 C 0.6713(9) 0.1456(4) 0.2719(6) 0.038(3) Uani 1 1 d . . . F 1
H36A H 0.705473 0.126562 0.313380 0.057 Uiso 1 1 calc R U . F 1
H36B H 0.701463 0.142064 0.238638 0.057 Uiso 1 1 calc R U . F 1
H36C H 0.606696 0.134087 0.250893 0.057 Uiso 1 1 calc R U . F 1
C37 C 1.0605(6) 0.2318(3) 0.6199(5) 0.0177(19) Uani 1 1 d . . . G 1
H37 H 1.053984 0.199750 0.602675 0.021 Uiso 1 1 calc R U . G 1
C38 C 1.0500(7) 0.3122(3) 0.5987(5) 0.020(2) Uani 1 1 d . . . H 1
H38 H 1.035463 0.338696 0.567494 0.024 Uiso 1 1 calc R U . H 1
C39 C 1.0834(7) 0.3211(3) 0.6679(5) 0.020(2) Uani 1 1 d . . . H 1
H39 H 1.091994 0.352991 0.685640 0.024 Uiso 1 1 calc R U . H 1
C40 C 1.1043(6) 0.2811(3) 0.7114(5) 0.0158(18) Uani 1 1 d . . . H 1
C41 C 1.1487(7) 0.2476(3) 0.8249(5) 0.024(2) Uani 1 1 d . . . I 1
H41A H 1.089632 0.230044 0.812282 0.036 Uiso 1 1 calc R U . I 1
H41B H 1.169548 0.258428 0.872999 0.036 Uiso 1 1 calc R U . I 1
H41C H 1.196094 0.226292 0.819691 0.036 Uiso 1 1 calc R U . I 1
C42 C 0.8886(6) 0.2704(3) 0.3007(5) 0.020(2) Uani 1 1 d . . . J 1
H42 H 0.875131 0.300514 0.316303 0.024 Uiso 1 1 calc R U . J 1
C43 C 0.9417(7) 0.1938(3) 0.3247(5) 0.0181(19) Uani 1 1 d . . . . .
H43 H 0.966467 0.168071 0.356359 0.022 Uiso 1 1 calc R U . . .
C44 C 0.9214(7) 0.1853(3) 0.2561(5) 0.020(2) Uani 1 1 d . . . . .
H44 H 0.932384 0.154882 0.239729 0.024 Uiso 1 1 calc R U . . .
C45 C 0.8832(6) 0.2244(3) 0.2115(5) 0.0169(19) Uani 1 1 d . . . . .
C46 C 0.8260(7) 0.2569(3) 0.0975(5) 0.019(2) Uani 1 1 d . . . . .
H46A H 0.762294 0.262566 0.094781 0.029 Uiso 1 1 calc R U . . .
H46B H 0.824301 0.248592 0.051524 0.029 Uiso 1 1 calc R U . . .
H46C H 0.863371 0.286190 0.114097 0.029 Uiso 1 1 calc R U . . .
C47 C 0.5123(6) 0.4886(3) 0.6451(5) 0.0138(18) Uani 1 1 d . . . . .
H47 H 0.446032 0.488756 0.623440 0.017 Uiso 1 1 calc R U . . .
C48 C 0.6564(6) 0.4931(3) 0.6367(5) 0.0139(18) Uani 1 1 d . . . . .
H48 H 0.693989 0.496356 0.610260 0.017 Uiso 1 1 calc R U . . .
C49 C 0.6985(6) 0.4892(3) 0.7067(5) 0.0179(19) Uani 1 1 d . . . . .
H49 H 0.764579 0.488605 0.729621 0.022 Uiso 1 1 calc R U . . .
C50 C 0.6404(6) 0.4862(3) 0.7427(5) 0.0147(18) Uani 1 1 d . . . . .
C51 C 0.6209(7) 0.4831(4) 0.8499(5) 0.029(2) Uani 1 1 d . . . . .
H51A H 0.583384 0.512612 0.841235 0.044 Uiso 1 1 calc R U . . .
H51B H 0.658787 0.480336 0.899506 0.044 Uiso 1 1 calc R U . . .
H51C H 0.579464 0.455109 0.834703 0.044 Uiso 1 1 calc R U . . .
C52 C 0.5764(6) -0.0571(3) 0.6288(5) 0.0135(17) Uani 1 1 d . . . . .
H52 H 0.553573 -0.083115 0.597322 0.016 Uiso 1 1 calc R U . . .
C53 C 0.5990(6) 0.0240(3) 0.6485(5) 0.018(2) Uani 1 1 d . . . . .
H53 H 0.593397 0.056294 0.632306 0.022 Uiso 1 1 calc R U . . .
C54 C 0.6417(7) 0.0156(3) 0.7186(6) 0.025(2) Uani 1 1 d . . . . .
H54 H 0.665327 0.041126 0.750897 0.029 Uiso 1 1 calc R U . . .
C55 C 0.6484(7) -0.0326(3) 0.7396(5) 0.020(2) Uani 1 1 d . . . . .
C56 C 0.6981(10) -0.0921(4) 0.8283(6) 0.046(3) Uani 1 1 d . . . . .
H56A H 0.635788 -0.105399 0.818815 0.069 Uiso 1 1 calc R U . . .
H56B H 0.735965 -0.094401 0.877962 0.069 Uiso 1 1 calc R U . . .
H56C H 0.728145 -0.110395 0.802466 0.069 Uiso 1 1 calc R U . . .
C57 C 0.4911(7) 0.3869(3) 0.3187(5) 0.022(2) Uani 1 1 d . . . . .
H57 H 0.495202 0.397551 0.362943 0.026 Uiso 1 1 calc R U . . .
C58 C 0.5643(7) 0.3637(3) 0.2483(6) 0.027(2) Uani 1 1 d . . . . .
H58 H 0.619871 0.357147 0.240789 0.032 Uiso 1 1 calc R U . . .
C59 C 0.4806(8) 0.3582(4) 0.1945(6) 0.030(2) Uani 1 1 d . . . . .
H59 H 0.477250 0.348156 0.150152 0.036 Uiso 1 1 calc R U . . .
C60 C 0.3989(7) 0.3680(3) 0.2070(5) 0.022(2) Uani 1 1 d . . . . .
C61 C 0.2311(10) 0.3724(5) 0.1711(9) 0.065(5) Uani 1 1 d . . . . .
H61A H 0.226232 0.348220 0.203662 0.097 Uiso 1 1 calc R U . . .
H61B H 0.175295 0.370961 0.128156 0.097 Uiso 1 1 calc R U . . .
H61C H 0.236380 0.404542 0.191562 0.097 Uiso 1 1 calc R U . . .
Fe1 Fe 0.99128(8) 0.50320(4) 0.74443(7) 0.0108(3) Uani 1 1 d . . . . .
Fe2 Fe 0.50004(8) 0.24501(4) 0.49842(6) 0.0087(2) Uani 1 1 d . . . . .
Fe3 Fe 0.98010(8) 0.25089(4) 0.46070(7) 0.0106(2) Uani 1 1 d . . . . .
Fe4 Fe 0.500000 0.500000 0.500000 0.0091(3) Uani 1 2 d S . P . .
Fe5 Fe 0.500000 0.000000 0.500000 0.0101(3) Uani 1 2 d S . P . .
N1 N 1.0817(5) 0.5523(2) 0.7947(4) 0.0132(15) Uani 1 1 d . . . . .
N2 N 1.4210(5) 0.6972(2) 0.9374(4) 0.0145(15) Uani 1 1 d . . . . .
N3 N 0.9043(5) 0.4542(2) 0.6900(4) 0.0097(14) Uani 1 1 d . U . . .
N4 N 0.5937(5) 0.2937(2) 0.5440(4) 0.0165(17) Uani 1 1 d . . . . .
N5 N 0.8943(5) 0.5521(2) 0.7102(4) 0.0132(15) Uani 1 1 d . . . . .
N6 N 0.5771(5) 0.7070(2) 0.5649(4) 0.0159(16) Uani 1 1 d . . . . .
N7 N 0.4056(5) 0.1975(2) 0.4495(4) 0.0117(15) Uani 1 1 d . . . . .
N8 N 0.0872(5) 0.0459(2) 0.2813(4) 0.0146(15) Uani 1 1 d . . . . .
N9 N 0.5964(5) 0.0461(2) 0.5050(4) 0.0138(16) Uani 1 1 d . . . . .
N10 N 0.8946(5) 0.1936(3) 0.4725(4) 0.0182(17) Uani 1 1 d . . . . .
N11 N 0.4243(5) 0.0502(2) 0.5178(4) 0.0145(15) Uani 1 1 d . . . . .
N12 N 0.0921(5) 0.2001(3) 0.4779(4) 0.0149(16) Uani 1 1 d . . . . .
N13 N 0.0686(5) 0.3071(3) 0.4507(4) 0.0163(16) Uani 1 1 d . . . . .
N14 N 0.4119(5) 0.4499(2) 0.4979(4) 0.0137(15) Uani 1 1 d . . . . .
N15 N 0.5852(5) 0.4536(2) 0.4866(4) 0.0126(15) Uani 1 1 d . . . . .
N16 N 0.8717(5) 0.3026(2) 0.4467(4) 0.0153(16) Uani 1 1 d . . . . .
N17 N 0.9538(5) 0.4912(3) 0.8250(4) 0.0131(15) Uani 1 1 d . . . . .
N18 N 0.9096(5) 0.5219(2) 0.9143(4) 0.0137(15) Uani 1 1 d . . . . .
N19 N 1.0293(5) 0.5155(2) 0.6646(4) 0.0145(16) Uani 1 1 d . . . . .
N20 N 1.0922(5) 0.4850(2) 0.5847(4) 0.0161(16) Uani 1 1 d . . . . .
N21 N 0.4368(5) 0.2586(2) 0.5639(4) 0.0123(15) Uani 1 1 d . . . . .
N22 N 0.4468(5) 0.2713(3) 0.6800(4) 0.0186(17) Uani 1 1 d . . . C 1
N23 N 0.5634(5) 0.2300(2) 0.4326(4) 0.0136(15) Uani 1 1 d . . . . .
N24 N 0.6067(5) 0.1714(3) 0.3680(4) 0.0201(18) Uani 1 1 d . . . E 1
N25 N 1.0366(5) 0.2666(2) 0.5727(4) 0.0188(17) Uani 1 1 d . . . . .
N26 N 1.0926(5) 0.2363(3) 0.6890(4) 0.0175(17) Uani 1 1 d . . . . .
N27 N 0.9286(5) 0.2371(3) 0.3502(4) 0.0163(16) Uani 1 1 d . . . . .
N28 N 0.8659(5) 0.2665(3) 0.2334(4) 0.0191(17) Uani 1 1 d . . . . .
N29 N 0.5610(5) 0.4926(2) 0.6033(4) 0.0110(14) Uani 1 1 d . . . . .
N30 N 0.5485(6) 0.4846(3) 0.7119(4) 0.0173(16) Uani 1 1 d . . . . .
N31 N 0.5644(5) -0.0124(3) 0.6013(4) 0.0141(15) Uani 1 1 d . U . . .
N32 N 0.6170(5) -0.0684(3) 0.6958(4) 0.0169(16) Uani 1 1 d . . . . .
N33 N 0.5721(6) 0.3779(3) 0.3120(5) 0.0244(19) Uani 1 1 d . . . . .
N34 N 0.4032(6) 0.3824(3) 0.2689(4) 0.0212(18) Uani 1 1 d . . . . .
O1 O 0.8633(4) 0.4691(2) 0.9811(3) 0.0179(14) Uani 1 1 d . . . . .
O2 O 1.1318(5) 0.5376(2) 0.5156(4) 0.0213(15) Uani 1 1 d . . . . .
O3 O 0.3098(5) 0.2767(3) 0.6991(3) 0.0244(16) Uani 1 1 d . . . . .
O4 O 0.6719(5) 0.1950(3) 0.2903(4) 0.0295(17) Uani 1 1 d . . . . .
O5 O 1.1354(5) 0.2889(2) 0.7800(3) 0.0195(14) Uani 1 1 d . . . . .
O6 O 0.8678(5) 0.2175(2) 0.1452(4) 0.0210(14) Uani 1 1 d . . . . .
O7 O 0.6819(4) 0.4850(2) 0.8117(4) 0.0219(14) Uani 1 1 d . . . . .
O8 O 0.6897(6) -0.0420(2) 0.8071(4) 0.0327(19) Uani 1 1 d . . . . .
O9 O 0.3160(5) 0.3623(3) 0.1555(4) 0.0303(17) Uani 1 1 d . . . . .

loop_
_atom_site_aniso_label
_atom_site_aniso_U_11
_atom_site_aniso_U_22
_atom_site_aniso_U_33
_atom_site_aniso_U_23
_atom_site_aniso_U_13
_atom_site_aniso_U_12
Ag1 0.0162(3) 0.0147(3) 0.0172(4) -0.0045(3) 0.0080(3) -0.0057(2)
Ag2 0.0159(3) 0.0122(3) 0.0158(3) -0.0023(2) 0.0060(3) -0.0051(2)
Ag3 0.0152(3) 0.0126(3) 0.0161(3) 0.0021(2) 0.0058(3) 0.0046(2)
Ag4 0.0130(3) 0.0123(3) 0.0142(3) -0.0023(2) 0.0038(3) -0.0051(2)
Ag5 0.0158(3) 0.0131(3) 0.0176(4) -0.0007(3) 0.0110(3) -0.0045(2)
Ag6 0.0176(3) 0.0123(3) 0.0152(3) 0.0005(3) 0.0089(3) 0.0055(2)
Ag7 0.0172(3) 0.0148(3) 0.0218(4) -0.0031(3) 0.0116(3) -0.0065(3)
Ag8 0.0170(3) 0.0137(3) 0.0243(4) -0.0020(3) 0.0132(3) 0.0023(2)
C1 0.014(4) 0.018(4) 0.019(5) 0.007(4) 0.005(4) -0.001(3)
C2 0.014(4) 0.013(4) 0.013(5) 0.003(3) 0.006(4) 0.000(3)
C3 0.018(4) 0.008(4) 0.020(5) 0.002(3) 0.001(4) 0.002(3)
C4 0.017(4) 0.008(4) 0.016(5) -0.001(3) -0.002(4) -0.002(3)
C5 0.012(4) 0.013(4) 0.025(5) 0.003(4) 0.008(4) 0.002(3)
C6 0.014(4) 0.010(4) 0.021(5) -0.001(4) 0.009(4) 0.004(3)
C7 0.017(4) 0.012(4) 0.016(5) 0.003(4) 0.009(4) 0.002(3)
C8 0.013(4) 0.017(4) 0.008(4) -0.004(3) 0.002(3) -0.002(3)
C9 0.017(4) 0.008(4) 0.017(5) 0.001(3) 0.010(4) -0.002(3)
C10 0.013(4) 0.014(4) 0.032(6) 0.008(4) 0.014(4) 0.004(3)
C11 0.022(5) 0.008(4) 0.026(5) 0.001(4) 0.016(4) 0.007(3)
C12 0.024(5) 0.013(4) 0.013(5) -0.006(3) 0.008(4) -0.005(3)
C13 0.017(4) 0.015(4) 0.022(5) -0.003(4) 0.007(4) 0.001(3)
C14 0.022(5) 0.011(4) 0.019(5) -0.002(4) 0.012(4) 0.000(3)
C15 0.016(4) 0.016(4) 0.021(5) -0.002(4) 0.008(4) -0.002(3)
C16 0.021(5) 0.010(4) 0.027(6) -0.003(4) 0.011(4) -0.006(3)
C17 0.023(5) 0.011(4) 0.021(5) -0.005(4) 0.012(4) -0.006(3)
C18 0.018(4) 0.010(4) 0.019(5) 0.000(3) 0.009(4) -0.006(3)
C19 0.025(5) 0.008(4) 0.026(5) 0.005(4) 0.018(4) 0.005(3)
C20 0.017(4) 0.014(4) 0.016(5) -0.001(3) 0.009(4) 0.003(3)
C21 0.033(6) 0.024(5) 0.030(6) -0.006(4) 0.026(5) 0.000(4)
C22 0.023(5) 0.013(4) 0.017(5) -0.005(4) 0.002(4) -0.003(4)
C23 0.018(4) 0.008(4) 0.019(5) 0.004(3) 0.008(4) 0.003(3)
C24 0.020(4) 0.008(4) 0.021(5) 0.003(3) 0.008(4) 0.000(3)
C25 0.017(4) 0.019(5) 0.010(5) -0.003(4) -0.001(4) 0.001(3)
C26 0.021(4) 0.025(5) 0.018(5) -0.004(4) 0.017(4) -0.004(4)
C27 0.015(4) 0.012(4) 0.025(5) 0.002(4) 0.006(4) 0.001(3)
C28 0.012(4) 0.017(4) 0.021(5) 0.003(4) 0.006(4) 0.001(3)
C29 0.015(4) 0.022(4) 0.016(5) 0.004(4) 0.007(4) 0.001(3)
C30 0.026(5) 0.012(4) 0.018(5) -0.007(4) 0.016(4) -0.008(3)
C31 0.022(6) 0.067(8) 0.020(6) 0.001(6) 0.010(5) 0.004(5)
C32 0.012(4) 0.011(4) 0.024(5) 0.001(4) 0.007(4) 0.001(3)
C33 0.019(4) 0.012(4) 0.019(5) 0.002(4) 0.005(4) 0.001(3)
C34 0.017(4) 0.017(4) 0.022(5) 0.001(4) 0.005(4) -0.002(3)
C35 0.022(5) 0.022(5) 0.023(5) 0.005(4) 0.014(4) 0.001(4)
C36 0.056(8) 0.034(6) 0.041(7) -0.009(5) 0.037(7) 0.005(5)
C37 0.015(4) 0.017(4) 0.025(6) -0.006(4) 0.012(4) 0.001(3)
C38 0.027(5) 0.015(4) 0.021(5) 0.002(4) 0.014(4) 0.002(4)
C39 0.029(5) 0.017(4) 0.018(5) -0.005(4) 0.012(4) -0.003(4)
C40 0.012(4) 0.014(4) 0.022(5) -0.003(4) 0.007(4) -0.001(3)
C41 0.033(6) 0.024(5) 0.018(5) 0.005(4) 0.013(5) 0.001(4)
C42 0.020(5) 0.013(4) 0.027(6) -0.001(4) 0.008(4) 0.003(3)
C43 0.022(5) 0.012(4) 0.021(5) 0.000(4) 0.010(4) -0.001(3)
C44 0.028(5) 0.015(4) 0.021(5) -0.002(4) 0.015(4) -0.003(4)
C45 0.016(4) 0.018(4) 0.019(5) -0.006(4) 0.009(4) -0.006(3)
C46 0.027(5) 0.015(4) 0.018(5) 0.001(4) 0.011(4) 0.003(4)
C47 0.020(5) 0.009(4) 0.015(5) 0.006(3) 0.009(4) 0.000(3)
C48 0.012(4) 0.007(4) 0.027(5) -0.001(3) 0.012(4) 0.000(3)
C49 0.016(4) 0.022(4) 0.018(5) -0.001(4) 0.009(4) -0.003(3)
C50 0.015(4) 0.013(4) 0.014(5) -0.002(3) 0.004(4) 0.001(3)
C51 0.025(5) 0.051(7) 0.012(5) 0.002(5) 0.006(4) -0.004(5)
C52 0.015(4) 0.017(4) 0.013(4) 0.001(3) 0.009(4) -0.002(3)
C53 0.016(4) 0.020(5) 0.019(5) -0.002(4) 0.006(4) 0.002(3)
C54 0.028(5) 0.018(5) 0.028(6) -0.007(4) 0.011(5) -0.002(4)
C55 0.022(5) 0.022(5) 0.020(5) 0.000(4) 0.012(4) 0.003(4)
C56 0.077(10) 0.029(6) 0.032(7) 0.019(5) 0.022(7) 0.020(6)
C57 0.022(5) 0.017(4) 0.021(5) -0.002(4) 0.003(4) 0.000(4)
C58 0.024(5) 0.027(5) 0.032(6) 0.009(4) 0.015(5) 0.000(4)
C59 0.037(6) 0.033(6) 0.028(6) 0.002(5) 0.020(5) 0.004(5)
C60 0.026(5) 0.019(4) 0.015(5) -0.001(4) 0.003(4) -0.008(4)
C61 0.036(8) 0.088(11) 0.082(13) 0.008(9) 0.036(9) -0.012(7)
Fe1 0.0112(6) 0.0068(6) 0.0141(7) 0.0008(5) 0.0045(5) -0.0002(4)
Fe2 0.0067(5) 0.0085(5) 0.0108(7) 0.0000(4) 0.0031(5) -0.0004(4)
Fe3 0.0111(5) 0.0079(5) 0.0148(7) -0.0012(5) 0.0073(5) -0.0014(4)
Fe4 0.0097(8) 0.0087(7) 0.0128(9) -0.0003(6) 0.0087(7) -0.0006(6)
Fe5 0.0113(8) 0.0072(7) 0.0137(9) 0.0007(6) 0.0069(8) -0.0001(6)
N1 0.013(3) 0.010(3) 0.015(4) -0.001(3) 0.003(3) 0.001(3)
N2 0.021(4) 0.011(3) 0.014(4) 0.003(3) 0.008(3) 0.002(3)
N3 0.014(3) 0.010(3) 0.003(3) 0.003(3) 0.000(3) 0.003(2)
N4 0.021(4) 0.004(3) 0.023(4) -0.001(3) 0.006(3) -0.005(3)
N5 0.019(4) 0.006(3) 0.015(4) -0.003(3) 0.006(3) -0.002(3)
N6 0.018(4) 0.009(3) 0.020(4) -0.005(3) 0.007(3) 0.000(3)
N7 0.017(4) 0.008(3) 0.013(4) -0.002(3) 0.008(3) -0.002(3)
N8 0.017(4) 0.011(3) 0.021(4) 0.001(3) 0.012(3) 0.002(3)
N9 0.018(4) 0.008(3) 0.019(4) -0.001(3) 0.010(3) 0.002(3)
N10 0.019(4) 0.017(4) 0.021(5) 0.000(3) 0.010(4) -0.001(3)
N11 0.017(4) 0.014(4) 0.020(4) 0.000(3) 0.017(3) -0.002(3)
N12 0.013(4) 0.015(4) 0.019(4) 0.005(3) 0.009(3) 0.006(3)
N13 0.018(4) 0.017(4) 0.016(4) 0.001(3) 0.009(3) 0.000(3)
N14 0.016(4) 0.012(3) 0.016(4) 0.005(3) 0.009(3) 0.001(3)
N15 0.016(4) 0.013(3) 0.012(4) -0.002(3) 0.008(3) -0.002(3)
N16 0.017(4) 0.009(3) 0.026(5) -0.002(3) 0.015(3) -0.001(3)
N17 0.013(4) 0.014(4) 0.010(4) 0.002(3) 0.001(3) 0.006(3)
N18 0.013(3) 0.014(3) 0.013(4) -0.002(3) 0.003(3) 0.001(3)
N19 0.025(4) 0.007(3) 0.013(4) 0.007(3) 0.009(3) 0.006(3)
N20 0.018(4) 0.010(3) 0.023(5) 0.002(3) 0.011(3) -0.001(3)
N21 0.017(4) 0.010(3) 0.015(4) -0.002(3) 0.012(3) 0.000(3)
N22 0.017(4) 0.027(4) 0.017(4) -0.008(3) 0.012(3) -0.005(3)
N23 0.011(3) 0.013(3) 0.019(4) -0.005(3) 0.008(3) 0.000(3)
N24 0.015(4) 0.020(4) 0.028(5) -0.002(3) 0.011(4) 0.006(3)
N25 0.027(4) 0.008(3) 0.028(5) 0.001(3) 0.018(4) 0.000(3)
N26 0.019(4) 0.015(4) 0.019(4) 0.000(3) 0.008(3) 0.001(3)
N27 0.019(4) 0.015(4) 0.019(4) 0.002(3) 0.011(3) -0.002(3)
N28 0.019(4) 0.011(3) 0.030(5) 0.001(3) 0.012(4) 0.001(3)
N29 0.011(3) 0.009(3) 0.015(4) -0.001(3) 0.007(3) 0.002(3)
N30 0.024(4) 0.016(4) 0.018(4) -0.001(3) 0.015(4) -0.005(3)
N31 0.014(3) 0.017(3) 0.021(4) -0.002(3) 0.016(3) 0.000(3)
N32 0.022(4) 0.014(4) 0.017(4) 0.003(3) 0.010(3) 0.002(3)
N33 0.030(5) 0.025(4) 0.021(5) -0.003(4) 0.014(4) 0.000(3)
N34 0.019(4) 0.022(4) 0.021(5) 0.000(3) 0.007(3) 0.000(3)
O1 0.021(3) 0.016(3) 0.023(4) -0.002(3) 0.014(3) -0.003(2)
O2 0.022(3) 0.019(3) 0.030(4) 0.005(3) 0.017(3) 0.002(3)
O3 0.023(4) 0.039(4) 0.012(4) -0.006(3) 0.007(3) -0.004(3)
O4 0.037(4) 0.031(4) 0.032(5) 0.000(3) 0.025(4) 0.002(3)
O5 0.035(4) 0.010(3) 0.012(3) -0.003(2) 0.007(3) 0.002(3)
O6 0.030(4) 0.012(3) 0.023(4) 0.001(3) 0.014(3) 0.002(3)
O7 0.016(3) 0.036(4) 0.013(3) 0.000(3) 0.006(3) -0.001(3)
O8 0.048(5) 0.025(4) 0.017(4) 0.008(3) 0.004(4) 0.011(3)
O9 0.026(4) 0.045(4) 0.013(4) -0.003(3) -0.001(3) 0.000(3)

loop_
_atom_type_symbol
_atom_type_description
_atom_type_scat_dispersion_real
_atom_type_scat_dispersion_imag
_atom_type_scat_source
C C 0.0033 0.0016 'International Tables Vol C Tables 4.2.6.8 and 6.1.1.4'
H H 0.0000 0.0000 'International Tables Vol C Tables 4.2.6.8 and 6.1.1.4'
Ag Ag -0.8971 1.1015 'International Tables Vol C Tables 4.2.6.8 and 6.1.1.4'
Fe Fe 0.3463 0.8444 'International Tables Vol C Tables 4.2.6.8 and 6.1.1.4'
N N 0.0061 0.0033 'International Tables Vol C Tables 4.2.6.8 and 6.1.1.4'
O O 0.0106 0.0060 'International Tables Vol C Tables 4.2.6.8 and 6.1.1.4'

loop_
_geom_angle_atom_site_label_1
_geom_angle_atom_site_label_2
_geom_angle_atom_site_label_3
_geom_angle
_geom_angle_site_symmetry_1
_geom_angle_site_symmetry_3
_geom_angle_publ_flag
C1 Ag1 C2 178.4(4) . . ?
C1 Ag1 Ag5 91.3(3) . 2_756 ?
C2 Ag1 Ag5 87.3(3) . 2_756 ?
C3 Ag2 C4 172.1(4) . . ?
C3 Ag2 Ag8 106.5(3) . . ?
C4 Ag2 Ag8 81.1(3) . . ?
C5 Ag3 C6 166.2(4) . . ?
C5 Ag3 Ag7 85.1(3) . 3_666 ?
C6 Ag3 Ag7 82.2(3) . 3_666 ?
C8 Ag4 C7 177.2(4) . . ?
C8 Ag4 Ag6 109.0(3) . . ?
C7 Ag4 Ag6 68.3(3) . . ?
C9 Ag5 C10 176.4(3) . . ?
C9 Ag5 Ag1 69.8(3) . 2_746 ?
C10 Ag5 Ag1 111.0(3) . 2_746 ?
C11 Ag6 C12 175.1(4) . . ?
C11 Ag6 Ag4 82.4(3) . . ?
C12 Ag6 Ag4 93.8(3) . . ?
C14 Ag7 C13 176.2(4) . . ?
C14 Ag7 Ag3 78.3(3) . 3_666 ?
C13 Ag7 Ag3 105.1(3) . 3_666 ?
C15 Ag8 C16 169.9(4) . . ?
C15 Ag8 Ag2 67.7(3) . . ?
C16 Ag8 Ag2 102.4(3) . . ?
N1 C1 Ag1 175.7(8) . . ?
N2 C2 Ag1 166.3(8) . . ?
N3 C3 Ag2 174.7(9) . . ?
N4 C4 Ag2 174.5(9) . . ?
N5 C5 Ag3 175.1(9) . . ?
N6 C6 Ag3 171.8(8) . . ?
N7 C7 Ag4 176.2(8) . . ?
N8 C8 Ag4 175.5(8) . . ?
N9 C9 Ag5 176.2(8) . . ?
N10 C10 Ag5 174.9(8) . . ?
N11 C11 Ag6 170.7(9) . . ?
N12 C12 Ag6 177.3(8) . . ?
N13 C13 Ag7 175.0(8) . . ?
N14 C14 Ag7 169.3(9) . . ?
N15 C15 Ag8 177.1(8) . . ?
N16 C16 Ag8 176.9(9) . . ?
N17 C17 N18 125.2(8) . . ?
N17 C17 H17 117.4 . . ?
N18 C17 H17 117.4 . . ?
C19 C18 N17 123.5(8) . . ?
C19 C18 H18 118.3 . . ?
N17 C18 H18 118.3 . . ?
C18 C19 C20 115.4(8) . . ?
C18 C19 H19 122.3 . . ?
C20 C19 H19 122.3 . . ?
N18 C20 O1 119.5(8) . . ?
N18 C20 C19 122.9(8) . . ?
O1 C20 C19 117.6(8) . . ?
O1 C21 H21A 109.5 . . ?
O1 C21 H21B 109.5 . . ?
H21A C21 H21B 109.5 . . ?
O1 C21 H21C 109.5 . . ?
H21A C21 H21C 109.5 . . ?
H21B C21 H21C 109.5 . . ?
N20 C22 N19 126.9(9) . . ?
N20 C22 H22 116.5 . . ?
N19 C22 H22 116.5 . . ?
C24 C23 N19 123.7(8) . . ?
C24 C23 H23 118.2 . . ?
N19 C23 H23 118.2 . . ?
C23 C24 C25 115.8(8) . . ?
C23 C24 H24 122.1 . . ?
C25 C24 H24 122.1 . . ?
N20 C25 O2 119.7(8) . . ?
N20 C25 C24 123.6(9) . . ?
O2 C25 C24 116.7(8) . . ?
O2 C26 H26A 109.5 . . ?
O2 C26 H26B 109.5 . . ?
H26A C26 H26B 109.5 . . ?
O2 C26 H26C 109.5 . . ?
H26A C26 H26C 109.5 . . ?
H26B C26 H26C 109.5 . . ?
N21 C27 N22 128.4(8) . . ?
N21 C27 H27 115.8 . . ?
N22 C27 H27 115.8 . . ?
C29 C28 N21 121.9(9) . . ?
C29 C28 H28 119.0 . . ?
N21 C28 H28 119.0 . . ?
C28 C29 C30 116.5(8) . . ?
C28 C29 H29 121.7 . . ?
C30 C29 H29 121.7 . . ?
N22 C30 O3 120.4(9) . . ?
N22 C30 C29 123.7(9) . . ?
O3 C30 C29 115.9(8) . . ?
O3 C31 H31A 109.5 . . ?
O3 C31 H31B 109.5 . . ?
H31A C31 H31B 109.5 . . ?
O3 C31 H31C 109.5 . . ?
H31A C31 H31C 109.5 . . ?
H31B C31 H31C 109.5 . . ?
N23 C32 N24 127.2(9) . . ?
N23 C32 H32 116.4 . . ?
N24 C32 H32 116.4 . . ?
C34 C33 N23 121.8(8) . . ?
C34 C33 H33 119.1 . . ?
N23 C33 H33 119.1 . . ?
C33 C34 C35 117.3(9) . . ?
C33 C34 H34 121.4 . . ?
C35 C34 H34 121.4 . . ?
N24 C35 O4 121.5(9) . . ?
N24 C35 C34 122.0(9) . . ?
O4 C35 C34 116.4(9) . . ?
O4 C36 H36A 109.5 . . ?
O4 C36 H36B 109.5 . . ?
H36A C36 H36B 109.5 . . ?
O4 C36 H36C 109.5 . . ?
H36A C36 H36C 109.5 . . ?
H36B C36 H36C 109.5 . . ?
N25 C37 N26 128.1(8) . . ?
N25 C37 H37 116.0 . . ?
N26 C37 H37 116.0 . . ?
C39 C38 N25 122.0(9) . . ?
C39 C38 H38 119.0 . . ?
N25 C38 H38 119.0 . . ?
C38 C39 C40 116.8(9) . . ?
C38 C39 H39 121.6 . . ?
C40 C39 H39 121.6 . . ?
N26 C40 O5 118.4(8) . . ?
N26 C40 C39 123.7(9) . . ?
O5 C40 C39 117.9(8) . . ?
O5 C41 H41A 109.5 . . ?
O5 C41 H41B 109.5 . . ?
H41A C41 H41B 109.5 . . ?
O5 C41 H41C 109.5 . . ?
H41A C41 H41C 109.5 . . ?
H41B C41 H41C 109.5 . . ?
N28 C42 N27 128.3(9) . . ?
N28 C42 H42 115.8 . . ?
N27 C42 H42 115.8 . . ?
N27 C43 C44 123.8(9) . . ?
N27 C43 H43 118.1 . . ?
C44 C43 H43 118.1 . . ?
C43 C44 C45 115.6(9) . . ?
C43 C44 H44 122.2 . . ?
C45 C44 H44 122.2 . . ?
N28 C45 O6 120.8(9) . . ?
N28 C45 C44 122.8(9) . . ?
O6 C45 C44 116.4(8) . . ?
O6 C46 H46A 109.5 . . ?
O6 C46 H46B 109.5 . . ?
H46A C46 H46B 109.5 . . ?
O6 C46 H46C 109.5 . . ?
H46A C46 H46C 109.5 . . ?
H46B C46 H46C 109.5 . . ?
N30 C47 N29 125.6(8) . . ?
N30 C47 H47 117.2 . . ?
N29 C47 H47 117.2 . . ?
C49 C48 N29 121.8(8) . . ?
C49 C48 H48 119.1 . . ?
N29 C48 H48 119.1 . . ?
C48 C49 C50 116.6(8) . . ?
C48 C49 H49 121.7 . . ?
C50 C49 H49 121.7 . . ?
N30 C50 O7 120.5(8) . . ?
N30 C50 C49 123.0(9) . . ?
O7 C50 C49 116.5(8) . . ?
O7 C51 H51A 109.5 . . ?
O7 C51 H51B 109.5 . . ?
H51A C51 H51B 109.5 . . ?
O7 C51 H51C 109.5 . . ?
H51A C51 H51C 109.5 . . ?
H51B C51 H51C 109.5 . . ?
N32 C52 N31 126.5(8) . . ?
N32 C52 H52 116.7 . . ?
N31 C52 H52 116.7 . . ?
N31 C53 C54 122.6(9) . . ?
N31 C53 H53 118.7 . . ?
C54 C53 H53 118.7 . . ?
C53 C54 C55 116.3(9) . . ?
C53 C54 H54 121.8 . . ?
C55 C54 H54 121.8 . . ?
N32 C55 O8 119.5(9) . . ?
N32 C55 C54 122.7(9) . . ?
O8 C55 C54 117.8(9) . . ?
O8 C56 H56A 109.5 . . ?
O8 C56 H56B 109.5 . . ?
H56A C56 H56B 109.5 . . ?
O8 C56 H56C 109.5 . . ?
H56A C56 H56C 109.5 . . ?
H56B C56 H56C 109.5 . . ?
N33 C57 N34 127.1(9) . . ?
N33 C57 H57 116.5 . . ?
N34 C57 H57 116.5 . . ?
N33 C58 C59 123.0(10) . . ?
N33 C58 H58 118.5 . . ?
C59 C58 H58 118.5 . . ?
C58 C59 C60 117.4(10) . . ?
C58 C59 H59 121.3 . . ?
C60 C59 H59 121.3 . . ?
N34 C60 O9 119.6(9) . . ?
N34 C60 C59 121.6(9) . . ?
O9 C60 C59 118.7(9) . . ?
O9 C61 H61A 109.5 . . ?
O9 C61 H61B 109.5 . . ?
H61A C61 H61B 109.5 . . ?
O9 C61 H61C 109.5 . . ?
H61A C61 H61C 109.5 . . ?
H61B C61 H61C 109.5 . . ?
N8 Fe1 N3 89.7(3) 4_666 . ?
N8 Fe1 N5 178.1(3) 4_666 . ?
N3 Fe1 N5 90.5(3) . . ?
N8 Fe1 N1 89.6(3) 4_666 . ?
N3 Fe1 N1 176.5(3) . . ?
N5 Fe1 N1 90.3(3) . . ?
N8 Fe1 N19 91.5(3) 4_666 . ?
N3 Fe1 N19 89.4(3) . . ?
N5 Fe1 N19 90.4(3) . . ?
N1 Fe1 N19 87.2(3) . . ?
N8 Fe1 N17 88.5(3) 4_666 . ?
N3 Fe1 N17 91.0(3) . . ?
N5 Fe1 N17 89.7(3) . . ?
N1 Fe1 N17 92.4(3) . . ?
N19 Fe1 N17 179.6(3) . . ?
N6 Fe2 N4 90.4(3) 3_666 . ?
N6 Fe2 N7 87.9(3) 3_666 . ?
N4 Fe2 N7 177.8(3) . . ?
N6 Fe2 N2 179.3(3) 3_666 2_746 ?
N4 Fe2 N2 89.0(3) . 2_746 ?
N7 Fe2 N2 92.7(3) . 2_746 ?
N6 Fe2 N21 90.2(3) 3_666 . ?
N4 Fe2 N21 90.2(3) . . ?
N7 Fe2 N21 91.2(3) . . ?
N2 Fe2 N21 89.9(3) 2_746 . ?
N6 Fe2 N23 90.5(3) 3_666 . ?
N4 Fe2 N23 90.6(3) . . ?
N7 Fe2 N23 88.0(3) . . ?
N2 Fe2 N23 89.3(3) 2_746 . ?
N21 Fe2 N23 178.9(3) . . ?
N13 Fe3 N16 89.8(3) 1_655 . ?
N13 Fe3 N10 178.5(3) 1_655 . ?
N16 Fe3 N10 91.5(3) . . ?
N13 Fe3 N12 89.3(3) 1_655 1_655 ?
N16 Fe3 N12 178.0(3) . 1_655 ?
N10 Fe3 N12 89.4(3) . 1_655 ?
N13 Fe3 N27 90.7(3) 1_655 . ?
N16 Fe3 N27 91.4(3) . . ?
N10 Fe3 N27 90.0(3) . . ?
N12 Fe3 N27 90.4(3) 1_655 . ?
N13 Fe3 N25 87.3(3) 1_655 . ?
N16 Fe3 N25 89.1(3) . . ?
N10 Fe3 N25 92.0(3) . . ?
N12 Fe3 N25 89.2(3) 1_655 . ?
N27 Fe3 N25 177.9(3) . . ?
N14 Fe4 N14 180.0 . 3_666 ?
N14 Fe4 N15 88.0(3) . 3_666 ?
N14 Fe4 N15 92.0(3) 3_666 3_666 ?
N14 Fe4 N15 92.0(3) . . ?
N14 Fe4 N15 88.0(3) 3_666 . ?
N15 Fe4 N15 180.0 3_666 . ?
N14 Fe4 N29 89.3(3) . . ?
N14 Fe4 N29 90.7(3) 3_666 . ?
N15 Fe4 N29 88.7(3) 3_666 . ?
N15 Fe4 N29 91.3(3) . . ?
N14 Fe4 N29 90.7(3) . 3_666 ?
N14 Fe4 N29 89.3(3) 3_666 3_666 ?
N15 Fe4 N29 91.3(3) 3_666 3_666 ?
N15 Fe4 N29 88.7(3) . 3_666 ?
N29 Fe4 N29 180.0(4) . 3_666 ?
N9 Fe5 N9 180.0 . 3_656 ?
N9 Fe5 N11 91.5(3) . . ?
N9 Fe5 N11 88.5(3) 3_656 . ?
N9 Fe5 N11 88.5(3) . 3_656 ?
N9 Fe5 N11 91.5(3) 3_656 3_656 ?
N11 Fe5 N11 180.0(7) . 3_656 ?
N9 Fe5 N31 90.3(3) . 3_656 ?
N9 Fe5 N31 89.7(3) 3_656 3_656 ?
N11 Fe5 N31 89.3(3) . 3_656 ?
N11 Fe5 N31 90.7(3) 3_656 3_656 ?
N9 Fe5 N31 89.7(3) . . ?
N9 Fe5 N31 90.3(3) 3_656 . ?
N11 Fe5 N31 90.7(3) . . ?
N11 Fe5 N31 89.3(3) 3_656 . ?
N31 Fe5 N31 180.0(4) 3_656 . ?
C1 N1 Fe1 170.3(8) . . ?
C2 N2 Fe2 170.2(8) . 2_756 ?
C3 N3 Fe1 178.0(8) . . ?
C4 N4 Fe2 178.9(9) . . ?
C5 N5 Fe1 175.1(8) . . ?
C6 N6 Fe2 176.1(8) . 3_666 ?
C7 N7 Fe2 173.1(7) . . ?
C8 N8 Fe1 176.4(8) . 4_465 ?
C9 N9 Fe5 174.8(8) . . ?
C10 N10 Fe3 174.6(8) . . ?
C11 N11 Fe5 171.9(8) . . ?
C12 N12 Fe3 177.7(8) . 1_455 ?
C13 N13 Fe3 166.1(8) . 1_455 ?
C14 N14 Fe4 175.9(7) . . ?
C15 N15 Fe4 175.6(8) . . ?
C16 N16 Fe3 173.0(8) . . ?
C17 N17 C18 116.4(8) . . ?
C17 N17 Fe1 122.0(6) . . ?
C18 N17 Fe1 121.5(6) . . ?
C20 N18 C17 116.4(8) . . ?
C22 N19 C23 114.1(8) . . ?
C22 N19 Fe1 122.4(6) . . ?
C23 N19 Fe1 123.3(6) . . ?
C25 N20 C22 115.8(8) . . ?
C27 N21 C28 115.3(8) . . ?
C27 N21 Fe2 123.5(6) . . ?
C28 N21 Fe2 121.1(6) . . ?
C30 N22 C27 114.1(8) . . ?
C32 N23 C33 114.9(8) . . ?
C32 N23 Fe2 121.7(6) . . ?
C33 N23 Fe2 123.3(6) . . ?
C35 N24 C32 116.8(8) . . ?
C37 N25 C38 115.0(9) . . ?
C37 N25 Fe3 122.0(6) . . ?
C38 N25 Fe3 123.0(6) . . ?
C40 N26 C37 114.5(8) . . ?
C42 N27 C43 113.4(8) . . ?
C42 N27 Fe3 124.8(6) . . ?
C43 N27 Fe3 121.6(6) . . ?
C42 N28 C45 115.9(8) . . ?
C47 N29 C48 115.3(8) . . ?
C47 N29 Fe4 123.5(6) . . ?
C48 N29 Fe4 121.2(6) . . ?
C47 N30 C50 117.6(8) . . ?
C52 N31 C53 114.7(8) . . ?
C52 N31 Fe5 122.8(6) . . ?
C53 N31 Fe5 122.5(6) . . ?
C55 N32 C52 117.1(8) . . ?
C57 N33 C58 115.2(9) . . ?
C60 N34 C57 115.6(9) . . ?
C20 O1 C21 118.1(7) . . ?
C25 O2 C26 115.9(7) . . ?
C30 O3 C31 116.6(8) . . ?
C35 O4 C36 116.6(8) . . ?
C40 O5 C41 118.0(7) . . ?
C45 O6 C46 117.5(7) . . ?
C50 O7 C51 116.7(7) . . ?
C55 O8 C56 117.4(8) . . ?
C60 O9 C61 117.1(9) . . ?

loop_
_geom_bond_atom_site_label_1
_geom_bond_atom_site_label_2
_geom_bond_distance
_geom_bond_site_symmetry_2
_geom_bond_publ_flag
Ag1 C1 2.045(9) . ?
Ag1 C2 2.066(9) . ?
Ag1 Ag5 3.1067(11) 2_756 ?
Ag2 C3 2.062(9) . ?
Ag2 C4 2.065(8) . ?
Ag2 Ag8 3.1216(11) . ?
Ag3 C5 2.070(8) . ?
Ag3 C6 2.094(8) . ?
Ag3 Ag7 2.9710(11) 3_666 ?
Ag4 C8 2.065(8) . ?
Ag4 C7 2.077(9) . ?
Ag4 Ag6 3.0402(11) . ?
Ag5 C9 2.062(8) . ?
Ag5 C10 2.068(9) . ?
Ag6 C11 2.079(8) . ?
Ag6 C12 2.093(9) . ?
Ag7 C14 2.057(9) . ?
Ag7 C13 2.071(9) . ?
Ag8 C15 2.053(9) . ?
Ag8 C16 2.063(9) . ?
C1 N1 1.156(11) . ?
C2 N2 1.144(11) . ?
C3 N3 1.157(11) . ?
C4 N4 1.144(11) . ?
C5 N5 1.150(11) . ?
C6 N6 1.128(11) . ?
C7 N7 1.137(11) . ?
C8 N8 1.143(11) . ?
C9 N9 1.149(11) . ?
C10 N10 1.137(11) . ?
C11 N11 1.140(11) . ?
C12 N12 1.133(11) . ?
C13 N13 1.137(11) . ?
C14 N14 1.149(11) . ?
C15 N15 1.154(11) . ?
C16 N16 1.147(11) . ?
C17 N17 1.332(11) . ?
C17 N18 1.352(12) . ?
C17 H17 0.9500 . ?
C18 C19 1.352(13) . ?
C18 N17 1.369(10) . ?
C18 H18 0.9500 . ?
C19 C20 1.415(12) . ?
C19 H19 0.9500 . ?
C20 N18 1.337(11) . ?
C20 O1 1.348(11) . ?
C21 O1 1.450(10) . ?
C21 H21A 0.9800 . ?
C21 H21B 0.9800 . ?
C21 H21C 0.9800 . ?
C22 N20 1.327(12) . ?
C22 N19 1.346(11) . ?
C22 H22 0.9500 . ?
C23 C24 1.337(13) . ?
C23 N19 1.365(10) . ?
C23 H23 0.9500 . ?
C24 C25 1.397(12) . ?
C24 H24 0.9500 . ?
C25 N20 1.308(11) . ?
C25 O2 1.348(12) . ?
C26 O2 1.435(10) . ?
C26 H26A 0.9800 . ?
C26 H26B 0.9800 . ?
C26 H26C 0.9800 . ?
C27 N21 1.317(12) . ?
C27 N22 1.349(12) . ?
C27 H27 0.9500 . ?
C28 C29 1.364(13) . ?
C28 N21 1.373(11) . ?
C28 H28 0.9500 . ?
C29 C30 1.399(13) . ?
C29 H29 0.9500 . ?
C30 N22 1.328(12) . ?
C30 O3 1.335(11) . ?
C31 O3 1.444(12) . ?
C31 H31A 0.9800 . ?
C31 H31B 0.9800 . ?
C31 H31C 0.9800 . ?
C32 N23 1.314(10) . ?
C32 N24 1.333(12) . ?
C32 H32 0.9500 . ?
C33 C34 1.366(13) . ?
C33 N23 1.374(11) . ?
C33 H33 0.9500 . ?
C34 C35 1.380(13) . ?
C34 H34 0.9500 . ?
C35 N24 1.314(12) . ?
C35 O4 1.337(12) . ?
C36 O4 1.424(12) . ?
C36 H36A 0.9800 . ?
C36 H36B 0.9800 . ?
C36 H36C 0.9800 . ?
C37 N25 1.330(12) . ?
C37 N26 1.342(12) . ?
C37 H37 0.9500 . ?
C38 C39 1.360(13) . ?
C38 N25 1.362(11) . ?
C38 H38 0.9500 . ?
C39 C40 1.393(13) . ?
C39 H39 0.9500 . ?
C40 N26 1.316(11) . ?
C40 O5 1.346(11) . ?
C41 O5 1.444(10) . ?
C41 H41A 0.9800 . ?
C41 H41B 0.9800 . ?
C41 H41C 0.9800 . ?
C42 N28 1.319(13) . ?
C42 N27 1.348(12) . ?
C42 H42 0.9500 . ?
C43 N27 1.360(11) . ?
C43 C44 1.366(13) . ?
C43 H43 0.9500 . ?
C44 C45 1.407(13) . ?
C44 H44 0.9500 . ?
C45 N28 1.319(11) . ?
C45 O6 1.329(11) . ?
C46 O6 1.454(10) . ?
C46 H46A 0.9800 . ?
C46 H46B 0.9800 . ?
C46 H46C 0.9800 . ?
C47 N30 1.297(12) . ?
C47 N29 1.362(11) . ?
C47 H47 0.9500 . ?
C48 C49 1.359(13) . ?
C48 N29 1.372(10) . ?
C48 H48 0.9500 . ?
C49 C50 1.380(13) . ?
C49 H49 0.9500 . ?
C50 N30 1.319(12) . ?
C50 O7 1.338(11) . ?
C51 O7 1.455(12) . ?
C51 H51A 0.9800 . ?
C51 H51B 0.9800 . ?
C51 H51C 0.9800 . ?
C52 N32 1.335(11) . ?
C52 N31 1.349(11) . ?
C52 H52 0.9500 . ?
C53 N31 1.369(11) . ?
C53 C54 1.378(14) . ?
C53 H53 0.9500 . ?
C54 C55 1.398(13) . ?
C54 H54 0.9500 . ?
C55 N32 1.311(12) . ?
C55 O8 1.335(12) . ?
C56 O8 1.451(12) . ?
C56 H56A 0.9800 . ?
C56 H56B 0.9800 . ?
C56 H56C 0.9800 . ?
C57 N33 1.338(13) . ?
C57 N34 1.368(12) . ?
C57 H57 0.9500 . ?
C58 N33 1.350(14) . ?
C58 C59 1.362(15) . ?
C58 H58 0.9500 . ?
C59 C60 1.415(14) . ?
C59 H59 0.9500 . ?
C60 N34 1.332(13) . ?
C60 O9 1.333(11) . ?
C61 O9 1.498(15) . ?
C61 H61A 0.9800 . ?
C61 H61B 0.9800 . ?
C61 H61C 0.9800 . ?
Fe1 N8 1.945(7) 4_666 ?
Fe1 N3 1.945(7) . ?
Fe1 N5 1.946(7) . ?
Fe1 N1 1.947(7) . ?
Fe1 N19 2.002(8) . ?
Fe1 N17 2.010(8) . ?
Fe2 N6 1.935(8) 3_666 ?
Fe2 N4 1.944(7) . ?
Fe2 N7 1.944(7) . ?
Fe2 N2 1.949(7) 2_746 ?
Fe2 N21 2.003(7) . ?
Fe2 N23 2.017(8) . ?
Fe3 N13 2.140(7) 1_655 ?
Fe3 N16 2.142(7) . ?
Fe3 N10 2.143(7) . ?
Fe3 N12 2.156(7) 1_655 ?
Fe3 N27 2.172(8) . ?
Fe3 N25 2.207(9) . ?
Fe4 N14 1.937(7) . ?
Fe4 N14 1.937(7) 3_666 ?
Fe4 N15 1.940(7) 3_666 ?
Fe4 N15 1.941(7) . ?
Fe4 N29 2.010(8) . ?
Fe4 N29 2.010(8) 3_666 ?
Fe5 N9 1.939(7) . ?
Fe5 N9 1.939(7) 3_656 ?
Fe5 N11 1.947(7) . ?
Fe5 N11 1.947(7) 3_656 ?
Fe5 N31 1.997(8) 3_656 ?
Fe5 N31 1.997(8) . ?
